data_1567590
loop_
_publ_author_name
'Xu, Shibo'
'Nishimura, Kazutoshi'
'Saito, Kosuke'
'Hirano, Koji'
'Miura, Masahiro'

_publ_section_title
;
 Palladium-catalysed C--H arylation of benzophospholes with aryl halides
;
_journal_name_full 'Chemical Science'
_journal_paper_doi 10.1039/D2SC04311D
_journal_year 2022
_chemical_formula_moiety 'C28 H18 O P, 2(C H Cl3)'
_chemical_formula_sum 'C30 H20 Cl6 O P'
_chemical_formula_weight 640.13
_space_group_crystal_system triclinic
_space_group_IT_number 2
_space_group_name_Hall '-P 1'
_space_group_name_H-M_alt 'P -1'
_atom_sites_solution_hydrogens geom
_atom_sites_solution_primary dual
_audit_creation_date 2022-03-07
_audit_creation_method
;
Olex2 1.2
(compiled 2018.05.29 svn.r3508 for OlexSys, GUI svn.r5506)
;
_audit_update_record
;
2022-04-14 deposited with the CCDC.	2022-09-06 downloaded from the CCDC.
;
_cell_angle_alpha 73.955(2)
_cell_angle_beta 87.469(2)
_cell_angle_gamma 73.633(3)
_cell_formula_units_Z 2
_cell_length_a 10.0941(3)
_cell_length_b 10.4249(3)
_cell_length_c 15.3161(3)
_cell_measurement_reflns_used 9019
_cell_measurement_temperature 173(2)
_cell_measurement_theta_max 29.0410
_cell_measurement_theta_min 2.0970
_cell_volume 1485.17(7)
_computing_cell_refinement 'CrysAlisPro 1.171.39.46e (Rigaku OD, 2018)'
_computing_data_collection 'CrysAlisPro 1.171.39.46e (Rigaku OD, 2018)'
_computing_data_reduction 'CrysAlisPro 1.171.39.46e (Rigaku OD, 2018)'
_computing_molecular_graphics 'Olex2 (Dolomanov et al., 2009)'
_computing_publication_material 'Olex2 (Dolomanov et al., 2009)'
_computing_structure_refinement 'ShelXL (Sheldrick, 2015)'
_computing_structure_solution 'ShelXT (Sheldrick, 2015)'
_diffrn_ambient_temperature 173(2)
_diffrn_detector 'CCD plate'
_diffrn_detector_type HyPix
_diffrn_measured_fraction_theta_full 1.000
_diffrn_measured_fraction_theta_max 0.827
_diffrn_measurement_details
;
List of Runs (angles in degrees, time in seconds):

  # Type    Start    End  Width  t~exp~   \w     \q     \k     \f   Frames
#--------------------------------------------------------------------------
  1  \w    -31.00  66.00   0.50    1.21    --   -8.66  57.00  30.00  194
  2  \w     -1.00  24.00   0.50    1.21    --    9.13 -57.00  90.00   50
  3  \w    -25.00   6.00   0.50    1.21    --   -8.66 -81.00 -26.00   62
  4  \w    -29.00  41.00   0.50    1.21    --   -8.66  81.00  95.00  140
  5  \w    -33.00   2.00   0.50    1.21    --    9.13 109.00 -20.11   70
  6  \w    -41.00 -15.00   0.50    1.21    --    9.13 -57.00  90.00   52
  7  \w    -83.00 -45.00   0.50    1.21    --   -8.66 -81.00 -26.00   76
  8  \w    -26.00  49.00   0.50    1.21    --    9.13 -99.00 -30.00  150
  9  \w    -26.00  25.00   0.50    1.21    --   -8.66 -99.00-180.00  102
 10  \w    -16.00   9.00   0.50    1.21    --    9.13 -99.00-180.00   50
 11  \w    -25.00  46.00   0.50    1.21    --    9.13 -99.00-120.00  142
;
_diffrn_measurement_device 'four-circle diffractometer'
_diffrn_measurement_device_type 'XtaLAB Synergy, Single source at offset/far, HyPix'
_diffrn_measurement_method '\w scans'
_diffrn_orient_matrix_type 'CrysAlisPro convention (1999,Acta A55,543-557)'
_diffrn_orient_matrix_UB_11 0.0442975000
_diffrn_orient_matrix_UB_12 0.0008159000
_diffrn_orient_matrix_UB_13 0.0344042000
_diffrn_orient_matrix_UB_21 0.0014522000
_diffrn_orient_matrix_UB_22 -0.0694306000
_diffrn_orient_matrix_UB_23 0.0232892000
_diffrn_orient_matrix_UB_31 0.0583641000
_diffrn_orient_matrix_UB_32 -0.0248980000
_diffrn_orient_matrix_UB_33 -0.0244778000
_diffrn_radiation_monochromator mirror
_diffrn_radiation_probe x-ray
_diffrn_radiation_type MoK\a
_diffrn_radiation_wavelength 0.71073
_diffrn_reflns_av_R_equivalents 0.0494
_diffrn_reflns_av_unetI/netI 0.0511
_diffrn_reflns_Laue_measured_fraction_full 1.000
_diffrn_reflns_Laue_measured_fraction_max 0.827
_diffrn_reflns_limit_h_max 13
_diffrn_reflns_limit_h_min -12
_diffrn_reflns_limit_k_max 12
_diffrn_reflns_limit_k_min -14
_diffrn_reflns_limit_l_max 20
_diffrn_reflns_limit_l_min -20
_diffrn_reflns_number 23449
_diffrn_reflns_point_group_measured_fraction_full 1.000
_diffrn_reflns_point_group_measured_fraction_max 0.827
_diffrn_reflns_theta_full 25.242
_diffrn_reflns_theta_max 30.050
_diffrn_reflns_theta_min 2.104
_diffrn_source 'micro-focus sealed X-ray tube'
_diffrn_source_type 'PhotonJet (Mo) X-ray Source'
_exptl_absorpt_coefficient_mu 0.656
_exptl_absorpt_correction_T_max 1.00000
_exptl_absorpt_correction_T_min 0.92180
_exptl_absorpt_correction_type multi-scan
_exptl_absorpt_process_details
;
CrysAlisPro 1.171.39.46e (Rigaku Oxford Diffraction, 2018)
Empirical absorption correction using spherical harmonics,
 implemented in SCALE3 ABSPACK scaling algorithm.
;
_exptl_crystal_colour yellow
_exptl_crystal_colour_primary yellow
_exptl_crystal_density_diffrn 1.431
_exptl_crystal_description prism
_exptl_crystal_F_000 650
_exptl_crystal_size_max 0.376
_exptl_crystal_size_mid 0.255
_exptl_crystal_size_min 0.219
_refine_diff_density_max 1.395
_refine_diff_density_min -0.818
_refine_diff_density_rms 0.075
_refine_ls_extinction_method none
_refine_ls_goodness_of_fit_ref 1.113
_refine_ls_hydrogen_treatment constr
_refine_ls_matrix_type full
_refine_ls_number_parameters 343
_refine_ls_number_reflns 7207
_refine_ls_number_restraints 0
_refine_ls_restrained_S_all 1.113
_refine_ls_R_factor_all 0.0877
_refine_ls_R_factor_gt 0.0633
_refine_ls_shift/su_max 0.000
_refine_ls_shift/su_mean 0.000
_refine_ls_structure_factor_coef Fsqd
_refine_ls_weighting_details 'w=1/[\s^2^(Fo^2^)+(0.0797P)^2^+1.0362P] where P=(Fo^2^+2Fc^2^)/3'
_refine_ls_weighting_scheme calc
_refine_ls_wR_factor_gt 0.1680
_refine_ls_wR_factor_ref 0.1847
_reflns_Friedel_coverage 0.000
_reflns_number_gt 5103
_reflns_number_total 7207
_reflns_threshold_expression 'I > 2\s(I)'
_cod_data_source_file d2sc04311d1.cif
_cod_data_source_block xu_220307
_cod_database_code 1567590
_shelx_shelxl_version_number 2017/1
_chemical_oxdiff_formula 'C60 H40 O2 P2 Cl12'
_shelx_space_group_comment
;
The symmetry employed for this shelxl refinement is uniquely defined
by the following loop, which should always be used as a source of
symmetry information in preference to the above space-group names.
They are only intended as comments.
;
_reflns_odcompleteness_completeness 99.97
_reflns_odcompleteness_iscentric 1
_reflns_odcompleteness_theta 25.97
_olex2_refinement_description
;
1. Fixed Uiso
 At 1.2 times of:
  All C(H) groups
2.a Ternary CH refined with riding coordinates:
 C36(H36), C32(H32)
2.b Aromatic/amide H refined with riding coordinates:
 C25(H25), C30(H30), C29(H29), C26(H26), C17(H17), C8(H8), C5(H5), C18(H18),
 C21(H21), C6(H6), C7(H7), C20(H20), C19(H19), C15(H15), C11(H11), C13(H13),
 C14(H14), C12(H12)
;
_olex2_submission_special_instructions 'No special instructions were received'
_oxdiff_exptl_absorpt_empirical_details
;
Empirical correction (ABSPACK) includes:
- Absorption correction using spherical harmonics
- Frame scaling
;
_oxdiff_exptl_absorpt_empirical_full_max 1.242
_oxdiff_exptl_absorpt_empirical_full_min 0.769

loop_
_space_group_symop_operation_xyz
'x, y, z'
'-x, -y, -z'

loop_
_atom_site_label
_atom_site_type_symbol
_atom_site_fract_x
_atom_site_fract_y
_atom_site_fract_z
_atom_site_U_iso_or_equiv
_atom_site_adp_type
_atom_site_occupancy
_atom_site_site_symmetry_order
_atom_site_calc_flag
_atom_site_refinement_flags_posn
_atom_site_refinement_flags_adp
_atom_site_refinement_flags_occupancy
_atom_site_disorder_assembly
_atom_site_disorder_group
P1 P 0.66235(7) 0.34160(7) 0.77342(4) 0.02754(18) Uani 1 1 d . . . . .
Cl34 Cl 0.69880(12) -0.04710(11) 0.96136(6) 0.0664(3) Uani 1 1 d . . . . .
Cl31 Cl 0.81244(12) -0.20962(14) 0.83635(8) 0.0784(3) Uani 1 1 d . . . . .
Cl38 Cl 1.18145(12) 0.14977(13) 0.68386(8) 0.0787(3) Uani 1 1 d . . . . .
Cl35 Cl 1.04847(12) -0.05591(13) 0.68056(10) 0.0833(4) Uani 1 1 d . . . . .
Cl33 Cl 0.51989(13) -0.08119(14) 0.83244(10) 0.0918(4) Uani 1 1 d . . . . .
Cl37 Cl 1.11561(14) -0.01884(15) 0.85293(9) 0.0935(4) Uani 1 1 d . . . . .
O22 O 0.7470(2) 0.20426(19) 0.76319(13) 0.0342(4) Uani 1 1 d . . . . .
C28 C 0.9694(2) 0.6575(2) 0.54338(16) 0.0245(5) Uani 1 1 d . . . . .
C27 C 0.9555(2) 0.5319(2) 0.53022(16) 0.0234(5) Uani 1 1 d . . . . .
C24 C 0.8529(2) 0.4716(2) 0.57599(16) 0.0244(5) Uani 1 1 d . . . . .
C25 C 1.1587(3) 0.6544(3) 0.44023(17) 0.0265(5) Uani 1 1 d . . . . .
H25 H 1.226422 0.694142 0.411522 0.032 Uiso 1 1 calc R . . . .
C23 C 0.7635(3) 0.5404(3) 0.63239(16) 0.0258(5) Uani 1 1 d . . . . .
C30 C 0.7798(3) 0.6618(3) 0.64530(17) 0.0298(5) Uani 1 1 d . . . . .
H30 H 0.721380 0.705094 0.683753 0.036 Uiso 1 1 calc R . . . .
C29 C 0.8806(3) 0.7195(3) 0.60240(17) 0.0297(5) Uani 1 1 d . . . . .
H29 H 0.889885 0.800458 0.612708 0.036 Uiso 1 1 calc R . . . .
C4 C 0.4133(3) 0.4907(3) 0.70981(17) 0.0290(5) Uani 1 1 d . . . . .
C26 C 1.0733(3) 0.7162(3) 0.49614(17) 0.0278(5) Uani 1 1 d . . . . .
H26 H 1.082145 0.798624 0.504188 0.033 Uiso 1 1 calc R . . . .
C3 C 0.5124(3) 0.5561(3) 0.65205(17) 0.0266(5) Uani 1 1 d . . . . .
C16 C 0.4663(3) 0.6827(3) 0.57439(17) 0.0284(5) Uani 1 1 d . . . . .
C2 C 0.6462(3) 0.4898(3) 0.67536(16) 0.0261(5) Uani 1 1 d . . . . .
C9 C 0.4781(3) 0.3727(3) 0.77953(17) 0.0294(5) Uani 1 1 d . . . . .
C10 C 0.7235(3) 0.3818(3) 0.86837(17) 0.0322(6) Uani 1 1 d . . . . .
C17 C 0.5150(3) 0.6819(3) 0.48775(17) 0.0299(5) Uani 1 1 d . . . . .
H17 H 0.573981 0.600926 0.478290 0.036 Uiso 1 1 calc R . . . .
C8 C 0.4015(3) 0.2976(3) 0.83827(18) 0.0348(6) Uani 1 1 d . . . . .
H8 H 0.445147 0.219651 0.884599 0.042 Uiso 1 1 calc R . . . .
C5 C 0.2705(3) 0.5329(3) 0.69951(19) 0.0359(6) Uani 1 1 d . . . . .
H5 H 0.226368 0.611605 0.653852 0.043 Uiso 1 1 calc R . . . .
C18 C 0.4762(3) 0.8010(3) 0.41588(19) 0.0370(6) Uani 1 1 d . . . . .
H18 H 0.508733 0.799461 0.358313 0.044 Uiso 1 1 calc R . . . .
C21 C 0.3784(3) 0.8053(3) 0.5868(2) 0.0376(6) Uani 1 1 d . . . . .
H21 H 0.344559 0.807260 0.644049 0.045 Uiso 1 1 calc R . . . .
C6 C 0.1941(3) 0.4561(3) 0.7583(2) 0.0407(7) Uani 1 1 d . . . . .
H6 H 0.098300 0.483259 0.751206 0.049 Uiso 1 1 calc R . . . .
C7 C 0.2584(3) 0.3402(3) 0.8271(2) 0.0399(7) Uani 1 1 d . . . . .
H7 H 0.205777 0.290499 0.866190 0.048 Uiso 1 1 calc R . . . .
C20 C 0.3410(3) 0.9241(3) 0.5148(2) 0.0457(7) Uani 1 1 d . . . . .
H20 H 0.283078 1.005822 0.523927 0.055 Uiso 1 1 calc R . . . .
C19 C 0.3896(3) 0.9217(3) 0.4291(2) 0.0430(7) Uani 1 1 d . . . . .
H19 H 0.363745 1.001476 0.380649 0.052 Uiso 1 1 calc R . . . .
C15 C 0.6457(4) 0.4854(4) 0.9036(3) 0.0576(9) Uani 1 1 d . . . . .
H15 H 0.558942 0.538429 0.877848 0.069 Uiso 1 1 calc R . . . .
C36 C 1.0632(4) 0.0620(4) 0.7390(3) 0.0549(9) Uani 1 1 d . . . . .
H36 H 0.972867 0.130123 0.736592 0.066 Uiso 1 1 calc R . . . .
C11 C 0.8537(4) 0.3059(4) 0.9051(3) 0.0597(10) Uani 1 1 d . . . . .
H11 H 0.906840 0.235593 0.881404 0.072 Uiso 1 1 calc R . . . .
C32 C 0.6839(4) -0.0666(4) 0.8525(2) 0.0547(9) Uani 1 1 d . . . . .
H32 H 0.695646 0.017024 0.808028 0.066 Uiso 1 1 calc R . . . .
C13 C 0.8275(4) 0.4334(5) 1.0149(3) 0.0634(10) Uani 1 1 d . . . . .
H13 H 0.861373 0.449240 1.065274 0.076 Uiso 1 1 calc R . . . .
C14 C 0.6974(5) 0.5107(5) 0.9781(3) 0.0726(12) Uani 1 1 d . . . . .
H14 H 0.644385 0.579648 1.002988 0.087 Uiso 1 1 calc R . . . .
C12 C 0.9051(4) 0.3355(5) 0.9782(3) 0.0743(13) Uani 1 1 d . . . . .
H12 H 0.994138 0.286788 1.001631 0.089 Uiso 1 1 calc R . . . .

loop_
_atom_site_aniso_label
_atom_site_aniso_U_11
_atom_site_aniso_U_22
_atom_site_aniso_U_33
_atom_site_aniso_U_23
_atom_site_aniso_U_13
_atom_site_aniso_U_12
P1 0.0261(4) 0.0294(3) 0.0248(3) -0.0046(2) 0.0034(2) -0.0074(3)
Cl34 0.0890(7) 0.0692(6) 0.0384(5) -0.0091(4) 0.0029(4) -0.0237(5)
Cl31 0.0724(7) 0.0973(8) 0.0819(7) -0.0473(7) 0.0017(6) -0.0273(6)
Cl38 0.0770(7) 0.0861(8) 0.0820(7) -0.0144(6) -0.0207(6) -0.0421(6)
Cl35 0.0764(8) 0.0856(8) 0.1191(10) -0.0640(8) 0.0232(7) -0.0397(6)
Cl33 0.0676(7) 0.0836(8) 0.1217(11) -0.0187(7) -0.0289(7) -0.0220(6)
Cl37 0.0834(9) 0.1033(10) 0.0731(8) -0.0043(7) -0.0106(6) -0.0115(7)
O22 0.0335(10) 0.0316(10) 0.0338(10) -0.0069(8) 0.0051(8) -0.0063(8)
C28 0.0228(12) 0.0247(12) 0.0253(12) -0.0059(9) -0.0005(9) -0.0063(9)
C27 0.0216(12) 0.0253(12) 0.0222(11) -0.0044(9) -0.0011(9) -0.0068(9)
C24 0.0218(12) 0.0272(12) 0.0234(12) -0.0054(9) 0.0005(9) -0.0073(10)
C25 0.0235(13) 0.0291(13) 0.0280(12) -0.0062(10) 0.0039(10) -0.0114(10)
C23 0.0228(12) 0.0279(12) 0.0239(12) -0.0039(9) 0.0006(9) -0.0062(10)
C30 0.0264(13) 0.0353(14) 0.0282(13) -0.0122(10) 0.0040(10) -0.0066(11)
C29 0.0313(14) 0.0292(13) 0.0320(13) -0.0110(10) 0.0031(11) -0.0117(11)
C4 0.0278(14) 0.0345(14) 0.0264(12) -0.0084(10) 0.0048(10) -0.0119(11)
C26 0.0293(13) 0.0277(12) 0.0295(13) -0.0082(10) 0.0010(10) -0.0126(10)
C3 0.0269(13) 0.0281(12) 0.0259(12) -0.0092(10) 0.0055(10) -0.0083(10)
C16 0.0226(13) 0.0300(13) 0.0307(13) -0.0035(10) -0.0004(10) -0.0087(10)
C2 0.0266(13) 0.0283(12) 0.0234(12) -0.0067(9) 0.0051(9) -0.0089(10)
C9 0.0295(14) 0.0329(13) 0.0272(13) -0.0089(10) 0.0065(10) -0.0113(11)
C10 0.0353(15) 0.0351(14) 0.0259(13) -0.0056(10) 0.0038(11) -0.0127(11)
C17 0.0287(14) 0.0335(14) 0.0300(13) -0.0082(10) 0.0018(10) -0.0134(11)
C8 0.0384(16) 0.0351(14) 0.0312(14) -0.0064(11) 0.0072(11) -0.0145(12)
C5 0.0284(14) 0.0418(16) 0.0334(14) -0.0047(11) 0.0011(11) -0.0088(12)
C18 0.0404(16) 0.0428(16) 0.0278(13) -0.0048(11) 0.0012(11) -0.0164(13)
C21 0.0351(16) 0.0366(15) 0.0365(15) -0.0083(12) 0.0069(12) -0.0055(12)
C6 0.0278(15) 0.0541(18) 0.0410(16) -0.0103(13) 0.0059(12) -0.0159(13)
C7 0.0374(16) 0.0487(17) 0.0374(15) -0.0093(13) 0.0109(12) -0.0221(13)
C20 0.0462(18) 0.0316(15) 0.0504(18) -0.0055(13) 0.0017(14) -0.0025(13)
C19 0.0451(18) 0.0342(15) 0.0407(16) 0.0029(12) -0.0034(13) -0.0092(13)
C15 0.049(2) 0.068(2) 0.061(2) -0.0353(19) -0.0045(17) -0.0066(17)
C36 0.0429(19) 0.059(2) 0.067(2) -0.0330(18) -0.0022(16) -0.0046(16)
C11 0.045(2) 0.075(3) 0.055(2) -0.0303(19) -0.0132(16) 0.0038(18)
C32 0.076(3) 0.0477(19) 0.0427(18) -0.0019(14) -0.0085(16) -0.0304(18)
C13 0.075(3) 0.083(3) 0.0418(19) -0.0229(19) -0.0078(18) -0.029(2)
C14 0.076(3) 0.089(3) 0.069(3) -0.052(2) 0.003(2) -0.018(2)
C12 0.058(2) 0.100(3) 0.062(2) -0.035(2) -0.025(2) -0.002(2)

loop_
_atom_type_symbol
_atom_type_description
_atom_type_scat_dispersion_real
_atom_type_scat_dispersion_imag
_atom_type_scat_source
C C 0.0033 0.0016 'International Tables Vol C Tables 4.2.6.8 and 6.1.1.4'
H H 0.0000 0.0000 'International Tables Vol C Tables 4.2.6.8 and 6.1.1.4'
Cl Cl 0.1484 0.1585 'International Tables Vol C Tables 4.2.6.8 and 6.1.1.4'
O O 0.0106 0.0060 'International Tables Vol C Tables 4.2.6.8 and 6.1.1.4'
P P 0.1023 0.0942 'International Tables Vol C Tables 4.2.6.8 and 6.1.1.4'

loop_
_exptl_crystal_face_index_h
_exptl_crystal_face_index_k
_exptl_crystal_face_index_l
_exptl_crystal_face_perp_dist
11 -3 -11 0.1830
12 5 12 0.1467
1 7 21 0.1166
-14 -3 -7 0.1390
0 -7 -21 0.1184
10 -4 -13 0.1745
5 12 -8 0.1234
-5 12 5 0.1668
-9 -7 12 0.1013
0 -13 1 0.0676
0 0 -21 0.1190
-9 4 -12 0.1421
2 14 11 0.1216
11 12 2 0.1490
8 13 12 0.1407

loop_
_geom_angle_atom_site_label_1
_geom_angle_atom_site_label_2
_geom_angle_atom_site_label_3
_geom_angle
_geom_angle_site_symmetry_1
_geom_angle_site_symmetry_3
_geom_angle_publ_flag
O22 P1 C2 116.56(11) . . ?
O22 P1 C9 118.33(12) . . ?
O22 P1 C10 111.69(12) . . ?
C9 P1 C2 92.36(12) . . ?
C10 P1 C2 107.79(12) . . ?
C10 P1 C9 108.29(12) . . ?
C27 C28 C26 119.1(2) . . ?
C29 C28 C27 118.7(2) . . ?
C29 C28 C26 122.2(2) . . ?
C28 C27 C27 119.4(3) . 2_766 ?
C24 C27 C28 120.3(2) . . ?
C24 C27 C27 120.4(3) . 2_766 ?
C27 C24 C25 118.4(2) . 2_766 ?
C23 C24 C27 118.8(2) . . ?
C23 C24 C25 122.8(2) . 2_766 ?
C24 C25 H25 119.3 2_766 . ?
C26 C25 C24 121.4(2) . 2_766 ?
C26 C25 H25 119.3 . . ?
C24 C23 C2 121.3(2) . . ?
C30 C23 C24 120.1(2) . . ?
C30 C23 C2 118.5(2) . . ?
C23 C30 H30 119.3 . . ?
C29 C30 C23 121.4(2) . . ?
C29 C30 H30 119.3 . . ?
C28 C29 H29 119.7 . . ?
C30 C29 C28 120.6(2) . . ?
C30 C29 H29 119.7 . . ?
C9 C4 C3 113.3(2) . . ?
C5 C4 C3 127.0(2) . . ?
C5 C4 C9 119.6(2) . . ?
C28 C26 H26 119.3 . . ?
C25 C26 C28 121.4(2) . . ?
C25 C26 H26 119.3 . . ?
C16 C3 C4 122.4(2) . . ?
C2 C3 C4 114.4(2) . . ?
C2 C3 C16 123.2(2) . . ?
C17 C16 C3 120.2(2) . . ?
C21 C16 C3 121.1(2) . . ?
C21 C16 C17 118.7(2) . . ?
C23 C2 P1 124.73(18) . . ?
C3 C2 P1 110.64(19) . . ?
C3 C2 C23 124.3(2) . . ?
C4 C9 P1 109.27(19) . . ?
C8 C9 P1 129.8(2) . . ?
C8 C9 C4 120.9(3) . . ?
C15 C10 P1 122.0(2) . . ?
C15 C10 C11 120.0(3) . . ?
C11 C10 P1 118.0(2) . . ?
C16 C17 H17 119.8 . . ?
C18 C17 C16 120.4(3) . . ?
C18 C17 H17 119.8 . . ?
C9 C8 H8 120.5 . . ?
C9 C8 C7 119.1(3) . . ?
C7 C8 H8 120.5 . . ?
C4 C5 H5 120.4 . . ?
C4 C5 C6 119.2(3) . . ?
C6 C5 H5 120.4 . . ?
C17 C18 H18 119.8 . . ?
C19 C18 C17 120.3(3) . . ?
C19 C18 H18 119.8 . . ?
C16 C21 H21 119.7 . . ?
C20 C21 C16 120.5(3) . . ?
C20 C21 H21 119.7 . . ?
C5 C6 H6 119.5 . . ?
C7 C6 C5 120.9(3) . . ?
C7 C6 H6 119.5 . . ?
C8 C7 H7 119.9 . . ?
C6 C7 C8 120.3(3) . . ?
C6 C7 H7 119.9 . . ?
C21 C20 H20 119.9 . . ?
C21 C20 C19 120.1(3) . . ?
C19 C20 H20 119.9 . . ?
C18 C19 C20 119.9(3) . . ?
C18 C19 H19 120.1 . . ?
C20 C19 H19 120.1 . . ?
C10 C15 H15 120.2 . . ?
C10 C15 C14 119.6(4) . . ?
C14 C15 H15 120.2 . . ?
Cl38 C36 H36 108.5 . . ?
Cl35 C36 Cl38 108.6(2) . . ?
Cl35 C36 H36 108.5 . . ?
Cl37 C36 Cl38 110.1(2) . . ?
Cl37 C36 Cl35 112.5(2) . . ?
Cl37 C36 H36 108.5 . . ?
C10 C11 H11 120.3 . . ?
C10 C11 C12 119.5(3) . . ?
C12 C11 H11 120.3 . . ?
Cl34 C32 H32 107.9 . . ?
Cl31 C32 Cl34 111.4(2) . . ?
Cl31 C32 Cl33 110.41(19) . . ?
Cl31 C32 H32 107.9 . . ?
Cl33 C32 Cl34 111.1(2) . . ?
Cl33 C32 H32 107.9 . . ?
C14 C13 H13 119.9 . . ?
C12 C13 H13 119.9 . . ?
C12 C13 C14 120.2(3) . . ?
C15 C14 H14 120.0 . . ?
C13 C14 C15 119.9(4) . . ?
C13 C14 H14 120.0 . . ?
C11 C12 H12 119.6 . . ?
C13 C12 C11 120.7(4) . . ?
C13 C12 H12 119.6 . . ?

loop_
_geom_bond_atom_site_label_1
_geom_bond_atom_site_label_2
_geom_bond_distance
_geom_bond_site_symmetry_2
_geom_bond_publ_flag
P1 O22 1.4924(19) . ?
P1 C2 1.807(3) . ?
P1 C9 1.798(3) . ?
P1 C10 1.798(3) . ?
Cl34 C32 1.753(4) . ?
Cl31 C32 1.748(4) . ?
Cl38 C36 1.754(4) . ?
Cl35 C36 1.749(4) . ?
Cl33 C32 1.752(4) . ?
Cl37 C36 1.747(4) . ?
C28 C27 1.424(3) . ?
C28 C29 1.401(4) . ?
C28 C26 1.431(3) . ?
C27 C27 1.427(5) 2_766 ?
C27 C24 1.421(3) . ?
C24 C25 1.440(3) 2_766 ?
C24 C23 1.408(3) . ?
C25 H25 0.9300 . ?
C25 C26 1.348(4) . ?
C23 C30 1.388(4) . ?
C23 C2 1.484(3) . ?
C30 H30 0.9300 . ?
C30 C29 1.377(4) . ?
C29 H29 0.9300 . ?
C4 C3 1.490(3) . ?
C4 C9 1.402(4) . ?
C4 C5 1.386(4) . ?
C26 H26 0.9300 . ?
C3 C16 1.486(3) . ?
C3 C2 1.345(4) . ?
C16 C17 1.396(4) . ?
C16 C21 1.391(4) . ?
C9 C8 1.382(4) . ?
C10 C15 1.371(4) . ?
C10 C11 1.380(4) . ?
C17 H17 0.9300 . ?
C17 C18 1.384(4) . ?
C8 H8 0.9300 . ?
C8 C7 1.390(4) . ?
C5 H5 0.9300 . ?
C5 C6 1.392(4) . ?
C18 H18 0.9300 . ?
C18 C19 1.376(4) . ?
C21 H21 0.9300 . ?
C21 C20 1.383(4) . ?
C6 H6 0.9300 . ?
C6 C7 1.381(4) . ?
C7 H7 0.9300 . ?
C20 H20 0.9300 . ?
C20 C19 1.385(5) . ?
C19 H19 0.9300 . ?
C15 H15 0.9300 . ?
C15 C14 1.393(5) . ?
C36 H36 0.9800 . ?
C11 H11 0.9300 . ?
C11 C12 1.396(5) . ?
C32 H32 0.9800 . ?
C13 H13 0.9300 . ?
C13 C14 1.383(6) . ?
C13 C12 1.341(6) . ?
C14 H14 0.9300 . ?
C12 H12 0.9300 . ?

loop_
_exptl_oxdiff_crystal_face_indexfrac_h
_exptl_oxdiff_crystal_face_indexfrac_k
_exptl_oxdiff_crystal_face_indexfrac_l
_exptl_oxdiff_crystal_face_x
_exptl_oxdiff_crystal_face_y
_exptl_oxdiff_crystal_face_z
11.0998 -3.3280 -10.7033 0.1207 -0.0021 0.9927
12.1882 4.5752 11.8483 0.9513 -0.0240 0.3074
1.4321 7.3576 20.9510 0.7902 -0.0208 -0.6124
-13.5155 -2.8415 -6.7377 -0.8328 0.0207 -0.5531
-0.4791 -7.3046 -20.8984 -0.7462 0.0198 0.6655
10.0608 -3.9626 -12.8324 0.0009 -0.0091 1.0000
5.1947 11.6332 -7.6854 -0.0248 -0.9791 0.2017
-4.5177 12.0554 4.9662 -0.0194 -0.7279 -0.6854
-9.0028 -6.9689 12.2974 0.0186 0.7572 -0.6529
-0.2619 -13.3514 1.3762 0.0249 0.9587 0.2835
-0.0136 0.1300 -20.9129 -0.7200 -0.4961 0.5079
-9.0625 3.9829 -11.8639 -0.8064 -0.5660 -0.3377
1.8713 13.9379 11.1704 0.4786 -0.7049 -0.5112
10.9002 12.0830 2.1530 0.5668 -0.7730 0.2826
7.8918 12.9910 12.1350 0.7777 -0.6079 -0.1599
